data_7006650
loop_
_publ_author_name
'Berreau, Lisa M.'
'Saha, Amrita'
'Arif, Atta M.'

_publ_section_title
;
 Thioester hydrolysis reactivity of zinc hydroxide complexes:
 investigating reactivity relevant to glyoxalase II enzymes.
;
_journal_issue 1
_journal_name_full 'Dalton transactions (Cambridge, England : 2003)'
_journal_page_first 183
_journal_page_last 192
_journal_paper_doi 10.1039/b512515d
_journal_year 2006
_chemical_formula_sum 'C40 H60 Cl2 N10 O10 Zn2'
_chemical_formula_weight 1042.62
_chemical_name_systematic
;
?
;
_space_group_IT_number 15
_symmetry_cell_setting monoclinic
_symmetry_space_group_name_Hall '-C 2yc'
_symmetry_space_group_name_H-M 'C 1 2/c 1'
_atom_sites_solution_hydrogens geom
_atom_sites_solution_primary direct
_atom_sites_solution_secondary difmap
_audit_creation_method SHELXL-97
_cell_angle_alpha 90.00
_cell_angle_beta 112.8344(8)
_cell_angle_gamma 90.00
_cell_formula_units_Z 4
_cell_length_a 16.5217(3)
_cell_length_b 16.3421(2)
_cell_length_c 19.4004(4)
_cell_measurement_reflns_used 4933
_cell_measurement_temperature 150(1)
_cell_measurement_theta_max 27.485
_cell_measurement_theta_min 1.018
_cell_volume 4827.59(15)
_computing_cell_refinement DENZO-SMN
_computing_data_collection 'Nonius COLLECT'
_computing_data_reduction DENZO-SMN
_computing_molecular_graphics 'WinGX, Ortep3'
_computing_structure_refinement 'SHELXL-97 (Sheldrick, 1997)'
_computing_structure_solution 'SHELXS-97 (Sheldrick, 1990)'
_diffrn_ambient_temperature 150(1)
_diffrn_measured_fraction_theta_full 0.997
_diffrn_measured_fraction_theta_max 0.997
_diffrn_measurement_device_type 'Nonius KappaCCD Diffractometer'
_diffrn_measurement_method 'Phi plus Omega scan'
_diffrn_radiation_monochromator graphite
_diffrn_radiation_source 'fine-focus sealed tube'
_diffrn_radiation_type MoK\a
_diffrn_radiation_wavelength 0.71073
_diffrn_reflns_av_R_equivalents 0.0185
_diffrn_reflns_av_sigmaI/netI 0.0341
_diffrn_reflns_limit_h_max 21
_diffrn_reflns_limit_h_min -21
_diffrn_reflns_limit_k_max 21
_diffrn_reflns_limit_k_min -18
_diffrn_reflns_limit_l_max 25
_diffrn_reflns_limit_l_min -25
_diffrn_reflns_number 9712
_diffrn_reflns_theta_full 27.47
_diffrn_reflns_theta_max 27.47
_diffrn_reflns_theta_min 2.41
_exptl_absorpt_coefficient_mu 1.168
_exptl_absorpt_correction_T_max 0.7750
_exptl_absorpt_correction_T_min 0.7589
_exptl_absorpt_correction_type multi-scan
_exptl_absorpt_process_details 'DENZO-SMN (Otwinowski & Minor, 1997)'
_exptl_crystal_colour colorless
_exptl_crystal_density_diffrn 1.435
_exptl_crystal_density_method 'not measured'
_exptl_crystal_description prism
_exptl_crystal_F_000 2176
_exptl_crystal_size_max 0.25
_exptl_crystal_size_mid 0.25
_exptl_crystal_size_min 0.23
_refine_diff_density_max 0.490
_refine_diff_density_min -0.567
_refine_diff_density_rms 0.094
_refine_ls_extinction_method none
_refine_ls_goodness_of_fit_ref 1.220
_refine_ls_hydrogen_treatment mixed
_refine_ls_matrix_type full
_refine_ls_number_parameters 330
_refine_ls_number_reflns 5522
_refine_ls_number_restraints 0
_refine_ls_restrained_S_all 1.220
_refine_ls_R_factor_all 0.0628
_refine_ls_R_factor_gt 0.0540
_refine_ls_shift/su_max 0.000
_refine_ls_shift/su_mean 0.000
_refine_ls_structure_factor_coef Fsqd
_refine_ls_weighting_details 'calc w=1/[\s^2^(Fo^2^)+(0.0000P)^2^+38.6366P] where P=(Fo^2^+2Fc^2^)/3'
_refine_ls_weighting_scheme calc
_refine_ls_wR_factor_gt 0.1267
_refine_ls_wR_factor_ref 0.1302
_reflns_number_gt 4878
_reflns_number_total 5522
_reflns_threshold_expression >2sigma(I)
_cod_data_source_file b512515d.txt
_cod_data_source_block usu102
_cod_depositor_comments
;
The following automatic conversions were performed:
'_exptl_absorpt_correction_type' value 'Multi-scan' changed to
'multi-scan' according to
'/home/saulius/struct/CIF-dictionaries/cif_core.dic' dictionary named
'cif_core.dic' version 2.4.1 from 2010-06-29.

Automatic conversion script
Id: cif_fix_enum 1527 2010-12-29 10:47:43Z saulius 
;
_cod_original_cell_volume 4827.58(15)
_cod_original_sg_symbol_H-M C2/c
_cod_database_code 7006650

loop_
_symmetry_equiv_pos_as_xyz
'x, y, z'
'-x, y, -z+1/2'
'x+1/2, y+1/2, z'
'-x+1/2, y+1/2, -z+1/2'
'-x, -y, -z'
'x, -y, z-1/2'
'-x+1/2, -y+1/2, -z'
'x+1/2, -y+1/2, z-1/2'

loop_
_atom_site_label
_atom_site_type_symbol
_atom_site_fract_x
_atom_site_fract_y
_atom_site_fract_z
_atom_site_U_iso_or_equiv
_atom_site_adp_type
_atom_site_occupancy
_atom_site_symmetry_multiplicity
_atom_site_calc_flag
_atom_site_refinement_flags
_atom_site_disorder_assembly
_atom_site_disorder_group
Zn1 Zn 0.09798(3) 0.09116(2) 0.28250(2) 0.01736(12) Uani 1 1 d . . .
Cl1 Cl 0.5000 0.07751(9) 0.2500 0.0392(4) Uani 1 2 d S . .
Cl2 Cl -0.01894(18) 0.0103(2) -0.00330(19) 0.0385(7) Uani 0.50 1 d P . .
O1 O 0.00255(16) 0.11369(15) 0.18403(15) 0.0191(5) Uani 1 1 d . . .
H1 H 0.001(3) 0.090(3) 0.146(3) 0.036(13) Uiso 1 1 d . . .
O2 O 0.4235(2) 0.0259(2) 0.2186(2) 0.0545(10) Uani 1 1 d . . .
O3 O 0.4899(3) 0.1284(3) 0.3061(3) 0.0771(15) Uani 1 1 d . . .
O4 O 0.0366(5) 0.0112(6) 0.0728(4) 0.0473(19) Uani 0.50 1 d P . 1
O5 O 0.0027(14) 0.0875(7) -0.0316(10) 0.052(4) Uani 0.30 1 d P . 1
O6 O -0.1121(7) 0.0133(10) -0.0119(7) 0.054(3) Uani 0.30 1 d P . 1
O7 O -0.0070(12) -0.0568(8) -0.0433(7) 0.052(4) Uani 0.30 1 d P . 1
O5' O -0.0289(16) 0.0602(17) -0.0540(14) 0.056(7) Uiso 0.20 1 d P . 2
O6' O -0.070(2) 0.0501(17) 0.0218(16) 0.081(7) Uiso 0.20 1 d P . 2
O7' O -0.065(3) -0.062(3) -0.003(3) 0.147(15) Uiso 0.20 1 d P . 2
N1 N 0.0973(2) 0.25752(19) 0.37703(18) 0.0229(7) Uani 1 1 d . . .
H1N H 0.055(3) 0.213(3) 0.359(3) 0.044(14) Uiso 1 1 d . . .
N2 N 0.19209(19) 0.17371(18) 0.34807(16) 0.0189(6) Uani 1 1 d . . .
N3 N 0.20682(19) 0.06284(19) 0.24577(17) 0.0204(6) Uani 1 1 d . . .
N4 N 0.1172(2) -0.03519(19) 0.30355(18) 0.0227(7) Uani 1 1 d . . .
C1 C -0.0409(3) 0.4219(3) 0.4171(3) 0.0389(10) Uani 1 1 d . . .
H1A H -0.0033 0.4277 0.4703 0.058 Uiso 1 1 calc R . .
H1B H -0.1026 0.4265 0.4105 0.058 Uiso 1 1 calc R . .
H1C H -0.0268 0.4651 0.3886 0.058 Uiso 1 1 calc R . .
C2 C -0.0811(3) 0.3298(3) 0.3052(2) 0.0353(10) Uani 1 1 d . . .
H2A H -0.0645 0.3727 0.2778 0.053 Uiso 1 1 calc R . .
H2B H -0.1432 0.3357 0.2967 0.053 Uiso 1 1 calc R . .
H2C H -0.0713 0.2760 0.2875 0.053 Uiso 1 1 calc R . .
C3 C -0.0493(3) 0.2708(3) 0.4324(2) 0.0307(9) Uani 1 1 d . . .
H3A H -0.0338 0.2172 0.4184 0.046 Uiso 1 1 calc R . .
H3B H -0.1126 0.2727 0.4206 0.046 Uiso 1 1 calc R . .
H3C H -0.0172 0.2795 0.4862 0.046 Uiso 1 1 calc R . .
C4 C -0.0250(3) 0.3377(2) 0.3890(2) 0.0248(8) Uani 1 1 d . . .
C5 C 0.0726(3) 0.3343(2) 0.4028(2) 0.0251(8) Uani 1 1 d . . .
H5A H 0.0868 0.3806 0.3766 0.030 Uiso 1 1 calc R . .
H5B H 0.1078 0.3407 0.4570 0.030 Uiso 1 1 calc R . .
C6 C 0.1785(2) 0.2437(2) 0.3801(2) 0.0203(7) Uani 1 1 d . . .
C7 C 0.2491(2) 0.2989(2) 0.4150(2) 0.0244(8) Uani 1 1 d . . .
H7 H 0.2398 0.3478 0.4373 0.029 Uiso 1 1 calc R . .
C8 C 0.3306(3) 0.2811(3) 0.4162(2) 0.0286(8) Uani 1 1 d . . .
H8 H 0.3781 0.3177 0.4394 0.034 Uiso 1 1 calc R . .
C9 C 0.3441(3) 0.2089(2) 0.3833(2) 0.0267(8) Uani 1 1 d . . .
H9 H 0.4002 0.1961 0.3834 0.032 Uiso 1 1 calc R . .
C10 C 0.2742(2) 0.1573(2) 0.3509(2) 0.0201(7) Uani 1 1 d . . .
C11 C 0.2830(2) 0.0765(2) 0.3168(2) 0.0226(8) Uani 1 1 d . . .
H11A H 0.3377 0.0764 0.3072 0.027 Uiso 1 1 calc R . .
H11B H 0.2868 0.0316 0.3521 0.027 Uiso 1 1 calc R . .
C12 C 0.2144(3) 0.1158(3) 0.1870(2) 0.0285(8) Uani 1 1 d . . .
H12A H 0.2674 0.1011 0.1786 0.043 Uiso 1 1 calc R . .
H12B H 0.2182 0.1731 0.2028 0.043 Uiso 1 1 calc R . .
H12C H 0.1626 0.1083 0.1405 0.043 Uiso 1 1 calc R . .
C13 C 0.2000(3) -0.0235(2) 0.2237(2) 0.0259(8) Uani 1 1 d . . .
H13A H 0.2591 -0.0447 0.2317 0.031 Uiso 1 1 calc R . .
H13B H 0.1627 -0.0284 0.1698 0.031 Uiso 1 1 calc R . .
C14 C 0.1610(2) -0.0744(2) 0.2681(2) 0.0227(8) Uani 1 1 d . . .
C15 C 0.1664(3) -0.1595(2) 0.2690(3) 0.0345(10) Uani 1 1 d . . .
H15 H 0.1968 -0.1866 0.2428 0.041 Uiso 1 1 calc R . .
C16 C 0.1275(3) -0.2039(3) 0.3079(4) 0.0521(15) Uani 1 1 d . . .
H16 H 0.1302 -0.2620 0.3086 0.063 Uiso 1 1 calc R . .
C17 C 0.0842(3) -0.1628(3) 0.3463(3) 0.0484(14) Uani 1 1 d . . .
H17 H 0.0580 -0.1921 0.3746 0.058 Uiso 1 1 calc R . .
C18 C 0.0801(3) -0.0787(3) 0.3424(3) 0.0326(9) Uani 1 1 d . . .
H18 H 0.0499 -0.0504 0.3681 0.039 Uiso 1 1 calc R . .
N5 N 0.2290(7) 0.4801(7) 0.5142(6) 0.065(3) Uiso 0.50 1 d P A 1
C19 C 0.2051(5) 0.5387(5) 0.4822(4) 0.0715(18) Uiso 1 1 d . . .
C20 C 0.1843(11) 0.6237(9) 0.4628(9) 0.078(5) Uiso 0.50 1 d P A 1
H20A H 0.1879 0.6350 0.4144 0.117 Uiso 1 1 calc R A 1
H20B H 0.2261 0.6586 0.5013 0.117 Uiso 1 1 calc R A 1
H20C H 0.1246 0.6352 0.4593 0.117 Uiso 1 1 calc R A 1
N5' N 0.2425(11) 0.6888(10) 0.4848(9) 0.106(5) Uiso 0.50 1 d P A 2
C20' C 0.2238(8) 0.6200(7) 0.4783(7) 0.049(3) Uiso 0.50 1 d P A 2

loop_
_atom_site_aniso_label
_atom_site_aniso_U_11
_atom_site_aniso_U_22
_atom_site_aniso_U_33
_atom_site_aniso_U_23
_atom_site_aniso_U_13
_atom_site_aniso_U_12
Zn1 0.0160(2) 0.0166(2) 0.0197(2) -0.00025(16) 0.00716(15) 0.00166(15)
Cl1 0.0422(8) 0.0278(7) 0.0626(10) 0.000 0.0367(8) 0.000
Cl2 0.049(2) 0.0449(19) 0.0238(10) -0.0039(11) 0.0168(16) 0.0037(14)
O1 0.0181(12) 0.0210(12) 0.0187(12) -0.0007(10) 0.0079(10) 0.0005(10)
O2 0.0348(19) 0.062(2) 0.066(2) -0.002(2) 0.0184(18) -0.0093(17)
O3 0.099(4) 0.055(3) 0.116(4) -0.040(3) 0.084(3) -0.022(2)
O4 0.037(4) 0.085(6) 0.016(3) -0.014(4) 0.005(3) 0.002(4)
O5 0.100(12) 0.011(5) 0.077(10) 0.010(6) 0.068(10) 0.013(7)
O6 0.017(5) 0.095(11) 0.047(7) 0.010(7) 0.010(5) -0.001(6)
O7 0.101(12) 0.031(6) 0.031(7) -0.024(5) 0.032(8) -0.016(7)
N1 0.0220(16) 0.0178(15) 0.0274(16) -0.0054(13) 0.0079(13) 0.0014(12)
N2 0.0157(14) 0.0209(15) 0.0190(14) -0.0008(12) 0.0054(12) 0.0010(11)
N3 0.0191(15) 0.0208(15) 0.0216(15) -0.0011(12) 0.0081(12) 0.0024(12)
N4 0.0247(16) 0.0189(15) 0.0257(16) 0.0023(12) 0.0113(13) 0.0049(12)
C1 0.042(3) 0.029(2) 0.047(3) -0.005(2) 0.020(2) 0.0093(19)
C2 0.027(2) 0.041(2) 0.032(2) 0.0006(19) 0.0047(18) 0.0096(18)
C3 0.027(2) 0.034(2) 0.032(2) -0.0027(18) 0.0117(17) 0.0022(17)
C4 0.0244(19) 0.0229(18) 0.0241(19) -0.0023(15) 0.0062(15) 0.0070(15)
C5 0.027(2) 0.0212(18) 0.0246(19) -0.0055(15) 0.0076(16) 0.0031(15)
C6 0.0219(18) 0.0181(16) 0.0182(16) 0.0012(13) 0.0049(14) 0.0012(13)
C7 0.0229(18) 0.0224(18) 0.0256(19) -0.0042(15) 0.0069(15) -0.0037(15)
C8 0.026(2) 0.030(2) 0.027(2) -0.0014(16) 0.0065(16) -0.0072(16)
C9 0.0196(18) 0.032(2) 0.0269(19) -0.0005(16) 0.0070(15) 0.0007(15)
C10 0.0184(17) 0.0232(18) 0.0184(17) 0.0040(14) 0.0068(14) 0.0035(14)
C11 0.0158(16) 0.0257(19) 0.0267(19) 0.0026(15) 0.0085(14) 0.0037(14)
C12 0.029(2) 0.032(2) 0.027(2) 0.0063(16) 0.0147(17) 0.0019(16)
C13 0.030(2) 0.0239(19) 0.028(2) -0.0031(16) 0.0154(17) 0.0043(16)
C14 0.0184(17) 0.0201(18) 0.0281(19) -0.0004(14) 0.0076(15) 0.0030(13)
C15 0.030(2) 0.0213(19) 0.054(3) -0.0044(19) 0.018(2) 0.0026(16)
C16 0.047(3) 0.017(2) 0.102(5) 0.004(2) 0.039(3) 0.0038(19)
C17 0.047(3) 0.030(2) 0.084(4) 0.022(2) 0.044(3) 0.007(2)
C18 0.032(2) 0.028(2) 0.043(2) 0.0082(18) 0.0196(19) 0.0052(17)

loop_
_atom_type_symbol
_atom_type_description
_atom_type_scat_dispersion_real
_atom_type_scat_dispersion_imag
_atom_type_scat_source
C C 0.0033 0.0016 'International Tables Vol C Tables 4.2.6.8 and 6.1.1.4'
H H 0.0000 0.0000 'International Tables Vol C Tables 4.2.6.8 and 6.1.1.4'
N N 0.0061 0.0033 'International Tables Vol C Tables 4.2.6.8 and 6.1.1.4'
O O 0.0106 0.0060 'International Tables Vol C Tables 4.2.6.8 and 6.1.1.4'
Cl Cl 0.1484 0.1585 'International Tables Vol C Tables 4.2.6.8 and 6.1.1.4'
Zn Zn 0.2839 1.4301 'International Tables Vol C Tables 4.2.6.8 and 6.1.1.4'

loop_
_geom_angle_atom_site_label_1
_geom_angle_atom_site_label_2
_geom_angle_atom_site_label_3
_geom_angle
_geom_angle_site_symmetry_1
_geom_angle_site_symmetry_3
_geom_angle_publ_flag
O1 Zn1 O1 80.32(12) . 2 ?
O1 Zn1 N2 126.53(11) . . ?
O1 Zn1 N2 101.33(11) 2 . ?
O1 Zn1 N4 111.88(12) . . ?
O1 Zn1 N4 101.28(11) 2 . ?
N2 Zn1 N4 119.83(12) . . ?
O1 Zn1 N3 99.75(11) . . ?
O1 Zn1 N3 178.39(11) 2 . ?
N2 Zn1 N3 79.95(11) . . ?
N4 Zn1 N3 77.20(12) . . ?
O1 Zn1 Zn1 42.80(7) . 2 ?
O1 Zn1 Zn1 41.40(7) 2 2 ?
N2 Zn1 Zn1 133.62(8) . 2 ?
N4 Zn1 Zn1 98.00(9) . 2 ?
N3 Zn1 Zn1 138.06(8) . 2 ?
O3 Cl1 O3 108.8(4) . 2_655 ?
O3 Cl1 O2 108.7(2) . . ?
O3 Cl1 O2 111.1(3) 2_655 . ?
O3 Cl1 O2 111.1(3) . 2_655 ?
O3 Cl1 O2 108.7(2) 2_655 2_655 ?
O2 Cl1 O2 108.5(3) . 2_655 ?
Cl2 Cl2 O7 98.4(11) 5 5 ?
Cl2 Cl2 O5' 107.7(14) 5 . ?
O7 Cl2 O5' 94.8(14) 5 . ?
Cl2 Cl2 O6' 149.6(16) 5 . ?
O7 Cl2 O6' 57.4(14) 5 . ?
O5' Cl2 O6' 93.5(17) . . ?
Cl2 Cl2 O4 83.2(7) 5 5 ?
O7 Cl2 O4 150.0(8) 5 5 ?
O5' Cl2 O4 56.8(12) . 5 ?
O6' Cl2 O4 127.1(14) . 5 ?
Cl2 Cl2 O7 53.0(9) 5 . ?
O7 Cl2 O7 151.4(4) 5 . ?
O5' Cl2 O7 94.6(14) . . ?
O6' Cl2 O7 148.5(14) . . ?
O4 Cl2 O7 40.9(6) 5 . ?
Cl2 Cl2 O4 68.2(6) 5 . ?
O7 Cl2 O4 42.4(7) 5 . ?
O5' Cl2 O4 131.2(12) . . ?
O6' Cl2 O4 81.5(14) . . ?
O4 Cl2 O4 151.4(2) 5 . ?
O7 Cl2 O4 114.6(7) . . ?
Cl2 Cl2 O7' 93(2) 5 . ?
O7 Cl2 O7' 126.7(19) 5 . ?
O5' Cl2 O7' 131(2) . . ?
O6' Cl2 O7' 89(2) . . ?
O4 Cl2 O7' 82.9(18) 5 . ?
O7 Cl2 O7' 62.5(19) . . ?
O4 Cl2 O7' 97.8(19) . . ?
Cl2 Cl2 O5 98.9(9) 5 . ?
O7 Cl2 O5 69.5(9) 5 . ?
O5' Cl2 O5 28.0(11) . . ?
O6' Cl2 O5 89.7(14) . . ?
O4 Cl2 O5 80.6(8) 5 . ?
O7 Cl2 O5 110.9(7) . . ?
O4 Cl2 O5 103.2(9) . . ?
O7' Cl2 O5 158.6(19) . . ?
Cl2 Cl2 O6 151.7(10) 5 . ?
O7 Cl2 O6 97.0(10) 5 . ?
O5' Cl2 O6 94.4(13) . . ?
O6' Cl2 O6 39.8(14) . . ?
O4 Cl2 O6 95.0(6) 5 . ?
O7 Cl2 O6 109.1(9) . . ?
O4 Cl2 O6 110.1(6) . . ?
O7' Cl2 O6 59(2) . . ?
O5 Cl2 O6 108.7(9) . . ?
Cl2 Cl2 O5' 48.2(11) 5 5 ?
O7 Cl2 O5' 89.8(12) 5 5 ?
O5' Cl2 O5' 155.9(6) . 5 ?
O6' Cl2 O5' 108.7(16) . 5 ?
O4 Cl2 O5' 112.2(10) 5 5 ?
O7 Cl2 O5' 71.3(11) . 5 ?
O4 Cl2 O5' 47.6(9) . 5 ?
O7' Cl2 O5' 60(2) . 5 ?
O5 Cl2 O5' 139.2(10) . 5 ?
O6 Cl2 O5' 108.5(11) . 5 ?
Cl2 Cl2 O7' 62(2) 5 5 ?
O7 Cl2 O7' 62.1(17) 5 5 ?
O5' Cl2 O7' 63.3(19) . 5 ?
O6' Cl2 O7' 112(2) . 5 ?
O4 Cl2 O7' 93.4(16) 5 5 ?
O7 Cl2 O7' 98.8(18) . 5 ?
O4 Cl2 O7' 73.8(17) . 5 ?
O7' Cl2 O7' 154.8(8) . 5 ?
O5 Cl2 O7' 40.6(16) . 5 ?
O6 Cl2 O7' 145.8(18) . 5 ?
O5' Cl2 O7' 98.8(18) 5 5 ?
Zn1 O1 Zn1 95.80(11) . 2 ?
Zn1 O1 H1 121(3) . . ?
Zn1 O1 H1 117(3) 2 . ?
O7 O4 Cl2 74.5(8) 5 5 ?
O7 O4 Cl2 53.3(7) 5 . ?
Cl2 O4 Cl2 28.6(2) 5 . ?
O7 O4 O5 114.9(11) 5 5 ?
Cl2 O4 O5 53.7(5) 5 5 ?
Cl2 O4 O5 63.2(6) . 5 ?
Cl2 O5 O7 44.4(5) . 5 ?
Cl2 O5 Cl2 22.9(2) . 5 ?
O7 O5 Cl2 50.9(6) 5 5 ?
Cl2 O5 O4 45.8(5) . 5 ?
O7 O5 O4 90.2(7) 5 5 ?
Cl2 O5 O4 46.9(4) 5 5 ?
Cl2 O6 Cl2 8.8(3) . 5 ?
O4 O7 Cl2 84.4(10) 5 5 ?
O4 O7 Cl2 64.6(8) 5 . ?
Cl2 O7 Cl2 28.6(4) 5 . ?
O4 O7 O5 131.4(14) 5 5 ?
Cl2 O7 O5 66.0(8) 5 5 ?
Cl2 O7 O5 72.1(7) . 5 ?
Cl2 O5' O7' 70(2) . 5 ?
Cl2 O5' Cl2 24.1(6) . 5 ?
O7' O5' Cl2 54(2) 5 5 ?
Cl2 O6' Cl2 10.3(6) . 5 ?
Cl2 O7' O5' 66(2) . 5 ?
Cl2 O7' Cl2 25.2(8) . 5 ?
O5' O7' Cl2 47.0(16) 5 5 ?
C6 N1 C5 122.4(3) . . ?
C6 N1 H1N 117(3) . . ?
C5 N1 H1N 120(3) . . ?
C6 N2 C10 119.0(3) . . ?
C6 N2 Zn1 127.5(2) . . ?
C10 N2 Zn1 113.2(2) . . ?
C13 N3 C12 111.1(3) . . ?
C13 N3 C11 111.0(3) . . ?
C12 N3 C11 109.5(3) . . ?
C13 N3 Zn1 108.2(2) . . ?
C12 N3 Zn1 116.6(2) . . ?
C11 N3 Zn1 99.9(2) . . ?
C14 N4 C18 119.3(3) . . ?
C14 N4 Zn1 116.1(2) . . ?
C18 N4 Zn1 124.1(3) . . ?
C4 C1 H1A 109.5 . . ?
C4 C1 H1B 109.5 . . ?
H1A C1 H1B 109.5 . . ?
C4 C1 H1C 109.5 . . ?
H1A C1 H1C 109.5 . . ?
H1B C1 H1C 109.5 . . ?
C4 C2 H2A 109.5 . . ?
C4 C2 H2B 109.5 . . ?
H2A C2 H2B 109.5 . . ?
C4 C2 H2C 109.5 . . ?
H2A C2 H2C 109.5 . . ?
H2B C2 H2C 109.5 . . ?
C4 C3 H3A 109.5 . . ?
C4 C3 H3B 109.5 . . ?
H3A C3 H3B 109.5 . . ?
C4 C3 H3C 109.5 . . ?
H3A C3 H3C 109.5 . . ?
H3B C3 H3C 109.5 . . ?
C3 C4 C5 111.3(3) . . ?
C3 C4 C2 110.2(3) . . ?
C5 C4 C2 110.1(3) . . ?
C3 C4 C1 109.1(3) . . ?
C5 C4 C1 106.5(3) . . ?
C2 C4 C1 109.6(3) . . ?
N1 C5 C4 112.7(3) . . ?
N1 C5 H5A 109.1 . . ?
C4 C5 H5A 109.1 . . ?
N1 C5 H5B 109.1 . . ?
C4 C5 H5B 109.1 . . ?
H5A C5 H5B 107.8 . . ?
N1 C6 N2 117.5(3) . . ?
N1 C6 C7 122.4(3) . . ?
N2 C6 C7 120.1(3) . . ?
C8 C7 C6 119.5(4) . . ?
C8 C7 H7 120.2 . . ?
C6 C7 H7 120.2 . . ?
C7 C8 C9 120.0(4) . . ?
C7 C8 H8 120.0 . . ?
C9 C8 H8 120.0 . . ?
C10 C9 C8 118.3(4) . . ?
C10 C9 H9 120.9 . . ?
C8 C9 H9 120.9 . . ?
N2 C10 C9 123.1(3) . . ?
N2 C10 C11 114.8(3) . . ?
C9 C10 C11 122.1(3) . . ?
N3 C11 C10 110.4(3) . . ?
N3 C11 H11A 109.6 . . ?
C10 C11 H11A 109.6 . . ?
N3 C11 H11B 109.6 . . ?
C10 C11 H11B 109.6 . . ?
H11A C11 H11B 108.1 . . ?
N3 C12 H12A 109.5 . . ?
N3 C12 H12B 109.5 . . ?
H12A C12 H12B 109.5 . . ?
N3 C12 H12C 109.5 . . ?
H12A C12 H12C 109.5 . . ?
H12B C12 H12C 109.5 . . ?
N3 C13 C14 111.4(3) . . ?
N3 C13 H13A 109.3 . . ?
C14 C13 H13A 109.3 . . ?
N3 C13 H13B 109.3 . . ?
C14 C13 H13B 109.3 . . ?
H13A C13 H13B 108.0 . . ?
N4 C14 C15 121.1(4) . . ?
N4 C14 C13 117.7(3) . . ?
C15 C14 C13 121.1(4) . . ?
C16 C15 C14 119.5(4) . . ?
C16 C15 H15 120.2 . . ?
C14 C15 H15 120.2 . . ?
C15 C16 C17 119.1(4) . . ?
C15 C16 H16 120.4 . . ?
C17 C16 H16 120.4 . . ?
C18 C17 C16 118.6(4) . . ?
C18 C17 H17 120.7 . . ?
C16 C17 H17 120.7 . . ?
N4 C18 C17 122.4(4) . . ?
N4 C18 H18 118.8 . . ?
C17 C18 H18 118.8 . . ?
N5 C19 C20' 144.7(11) . . ?
N5 C19 C20 163.5(11) . . ?
C20' C19 C20 24.7(8) . . ?
C19 C20 H20A 109.5 . . ?
C19 C20 H20B 109.5 . . ?
H20A C20 H20B 109.5 . . ?
C19 C20 H20C 109.5 . . ?
H20A C20 H20C 109.5 . . ?
H20B C20 H20C 109.5 . . ?
N5' C20' C19 171.2(15) . . ?

loop_
_geom_bond_atom_site_label_1
_geom_bond_atom_site_label_2
_geom_bond_distance
_geom_bond_site_symmetry_2
_geom_bond_publ_flag
Zn1 O1 1.983(3) . ?
Zn1 O1 2.038(3) 2 ?
Zn1 N2 2.079(3) . ?
Zn1 N4 2.105(3) . ?
Zn1 N3 2.225(3) . ?
Zn1 Zn1 2.9838(8) 2 ?
Cl1 O3 1.430(4) . ?
Cl1 O3 1.430(4) 2_655 ?
Cl1 O2 1.443(4) . ?
Cl1 O2 1.443(4) 2_655 ?
Cl2 Cl2 0.677(4) 5 ?
Cl2 O7 1.130(11) 5 ?
Cl2 O5' 1.24(3) . ?
Cl2 O6' 1.30(3) . ?
Cl2 O4 1.312(7) 5 ?
Cl2 O7 1.400(11) . ?
Cl2 O4 1.404(7) . ?
Cl2 O7' 1.41(5) . ?
Cl2 O5 1.475(12) . ?
Cl2 O6 1.484(11) . ?
Cl2 O5' 1.58(3) 5 ?
Cl2 O7' 1.59(4) 5 ?
O1 Zn1 2.038(3) 2 ?
O1 H1 0.82(5) . ?
O4 O7 0.951(14) 5 ?
O4 Cl2 1.312(7) 5 ?
O4 O5 1.806(17) 5 ?
O5 O7 1.513(18) 5 ?
O5 Cl2 1.716(11) 5 ?
O5 O4 1.806(17) 5 ?
O6 Cl2 2.105(11) 5 ?
O7 O4 0.951(14) 5 ?
O7 Cl2 1.130(11) 5 ?
O7 O5 1.512(18) 5 ?
O5' O7' 1.51(5) 5 ?
O5' Cl2 1.58(3) 5 ?
O6' Cl2 1.91(3) 5 ?
O7' O5' 1.51(5) 5 ?
O7' Cl2 1.59(4) 5 ?
N1 C6 1.339(5) . ?
N1 C5 1.466(5) . ?
N1 H1N 0.97(5) . ?
N2 C6 1.360(5) . ?
N2 C10 1.362(4) . ?
N3 C13 1.466(5) . ?
N3 C12 1.475(5) . ?
N3 C11 1.479(5) . ?
N4 C14 1.339(5) . ?
N4 C18 1.345(5) . ?
C1 C4 1.540(5) . ?
C1 H1A 0.9800 . ?
C1 H1B 0.9800 . ?
C1 H1C 0.9800 . ?
C2 C4 1.533(6) . ?
C2 H2A 0.9800 . ?
C2 H2B 0.9800 . ?
C2 H2C 0.9800 . ?
C3 C4 1.526(6) . ?
C3 H3A 0.9800 . ?
C3 H3B 0.9800 . ?
C3 H3C 0.9800 . ?
C4 C5 1.529(5) . ?
C5 H5A 0.9900 . ?
C5 H5B 0.9900 . ?
C6 C7 1.421(5) . ?
C7 C8 1.370(6) . ?
C7 H7 0.9500 . ?
C8 C9 1.398(6) . ?
C8 H8 0.9500 . ?
C9 C10 1.370(5) . ?
C9 H9 0.9500 . ?
C10 C11 1.510(5) . ?
C11 H11A 0.9900 . ?
C11 H11B 0.9900 . ?
C12 H12A 0.9800 . ?
C12 H12B 0.9800 . ?
C12 H12C 0.9800 . ?
C13 C14 1.509(5) . ?
C13 H13A 0.9900 . ?
C13 H13B 0.9900 . ?
C14 C15 1.392(5) . ?
C15 C16 1.375(7) . ?
C15 H15 0.9500 . ?
C16 C17 1.390(7) . ?
C16 H16 0.9500 . ?
C17 C18 1.377(6) . ?
C17 H17 0.9500 . ?
C18 H18 0.9500 . ?
N5 C19 1.126(12) . ?
C19 C20' 1.373(14) . ?
C19 C20 1.445(16) . ?
C20 H20A 0.9800 . ?
C20 H20B 0.9800 . ?
C20 H20C 0.9800 . ?
N5' C20' 1.160(18) . ?

loop_
_geom_hbond_atom_site_label_D
_geom_hbond_atom_site_label_H
_geom_hbond_atom_site_label_A
_geom_hbond_distance_DH
_geom_hbond_distance_HA
_geom_hbond_distance_DA
_geom_hbond_angle_DHA
_geom_hbond_site_symmetry_A
N1 H1N O1 0.97(5) 1.91(5) 2.852(4) 164(4) 2
O1 H1 O4 0.82(5) 2.16(5) 2.953(8) 161(5) .
O1 H1 O7 0.82(5) 2.11(5) 2.913(11) 167(5) 5

loop_
_geom_torsion_atom_site_label_1
_geom_torsion_atom_site_label_2
_geom_torsion_atom_site_label_3
_geom_torsion_atom_site_label_4
_geom_torsion
_geom_torsion_site_symmetry_1
_geom_torsion_site_symmetry_2
_geom_torsion_site_symmetry_3
_geom_torsion_site_symmetry_4
_geom_torsion_publ_flag
O1 Zn1 O1 Zn1 -20.65(14) 2 . . 2 ?
N2 Zn1 O1 Zn1 -117.63(13) . . . 2 ?
N4 Zn1 O1 Zn1 77.70(13) . . . 2 ?
N3 Zn1 O1 Zn1 157.72(11) . . . 2 ?
Cl2 Cl2 O4 O7 132.3(15) 5 . . 5 ?
O5' Cl2 O4 O7 37(2) . . . 5 ?
O6' Cl2 O4 O7 -49.8(17) . . . 5 ?
O4 Cl2 O4 O7 132.3(15) 5 . . 5 ?
O7 Cl2 O4 O7 158.6(7) . . . 5 ?
O7' Cl2 O4 O7 -138(2) . . . 5 ?
O5 Cl2 O4 O7 37.9(14) . . . 5 ?
O6 Cl2 O4 O7 -78.0(14) . . . 5 ?
O5' Cl2 O4 O7 -175.0(19) 5 . . 5 ?
O7' Cl2 O4 O7 66(2) 5 . . 5 ?
O7 Cl2 O4 Cl2 -132.3(15) 5 . . 5 ?
O5' Cl2 O4 Cl2 -94.9(18) . . . 5 ?
O6' Cl2 O4 Cl2 177.9(16) . . . 5 ?
O4 Cl2 O4 Cl2 -0.002(3) 5 . . 5 ?
O7 Cl2 O4 Cl2 26.3(9) . . . 5 ?
O7' Cl2 O4 Cl2 90(2) . . . 5 ?
O5 Cl2 O4 Cl2 -94.4(9) . . . 5 ?
O6 Cl2 O4 Cl2 149.7(11) . . . 5 ?
O5' Cl2 O4 Cl2 52.7(14) 5 . . 5 ?
O7' Cl2 O4 Cl2 -66(2) 5 . . 5 ?
Cl2 Cl2 O4 O5 -62.7(8) 5 . . 5 ?
O7 Cl2 O4 O5 165.0(14) 5 . . 5 ?
O5' Cl2 O4 O5 -157.6(19) . . . 5 ?
O6' Cl2 O4 O5 115.2(14) . . . 5 ?
O4 Cl2 O4 O5 -62.7(8) 5 . . 5 ?
O7 Cl2 O4 O5 -36.4(9) . . . 5 ?
O7' Cl2 O4 O5 27(2) . . . 5 ?
O5 Cl2 O4 O5 -157.1(2) . . . 5 ?
O6 Cl2 O4 O5 87.0(9) . . . 5 ?
O5' Cl2 O4 O5 -10.0(15) 5 . . 5 ?
O7' Cl2 O4 O5 -128.8(18) 5 . . 5 ?
Cl2 Cl2 O5 O7 -95.7(12) 5 . . 5 ?
O5' Cl2 O5 O7 153(3) . . . 5 ?
O6' Cl2 O5 O7 55.0(15) . . . 5 ?
O4 Cl2 O5 O7 -177.2(11) 5 . . 5 ?
O7 Cl2 O5 O7 -149.4(4) . . . 5 ?
O4 Cl2 O5 O7 -26.2(11) . . . 5 ?
O7' Cl2 O5 O7 143(6) . . . 5 ?
O6 Cl2 O5 O7 90.7(12) . . . 5 ?
O5' Cl2 O5 O7 -64(2) 5 . . 5 ?
O7' Cl2 O5 O7 -71(3) 5 . . 5 ?
O7 Cl2 O5 Cl2 95.7(12) 5 . . 5 ?
O5' Cl2 O5 Cl2 -111(3) . . . 5 ?
O6' Cl2 O5 Cl2 150.7(16) . . . 5 ?
O4 Cl2 O5 Cl2 -81.5(7) 5 . . 5 ?
O7 Cl2 O5 Cl2 -53.7(9) . . . 5 ?
O4 Cl2 O5 Cl2 69.5(7) . . . 5 ?
O7' Cl2 O5 Cl2 -121(6) . . . 5 ?
O6 Cl2 O5 Cl2 -173.6(11) . . . 5 ?
O5' Cl2 O5 Cl2 31.7(17) 5 . . 5 ?
O7' Cl2 O5 Cl2 25(3) 5 . . 5 ?
Cl2 Cl2 O5 O4 81.5(7) 5 . . 5 ?
O7 Cl2 O5 O4 177.2(11) 5 . . 5 ?
O5' Cl2 O5 O4 -30(3) . . . 5 ?
O6' Cl2 O5 O4 -127.7(15) . . . 5 ?
O7 Cl2 O5 O4 27.8(9) . . . 5 ?
O4 Cl2 O5 O4 151.0(2) . . . 5 ?
O7' Cl2 O5 O4 -40(5) . . . 5 ?
O6 Cl2 O5 O4 -92.1(7) . . . 5 ?
O5' Cl2 O5 O4 113.2(16) 5 . . 5 ?
O7' Cl2 O5 O4 107(3) 5 . . 5 ?
O7 Cl2 O6 Cl2 -123(2) 5 . . 5 ?
O5' Cl2 O6 Cl2 142(2) . . . 5 ?
O6' Cl2 O6 Cl2 -128(3) . . . 5 ?
O4 Cl2 O6 Cl2 84.9(18) 5 . . 5 ?
O7 Cl2 O6 Cl2 45.5(17) . . . 5 ?
O4 Cl2 O6 Cl2 -81.1(18) . . . 5 ?
O7' Cl2 O6 Cl2 6(3) . . . 5 ?
O5 Cl2 O6 Cl2 167(2) . . . 5 ?
O5' Cl2 O6 Cl2 -30.5(19) 5 . . 5 ?
O7' Cl2 O6 Cl2 -172(4) 5 . . 5 ?
Cl2 Cl2 O7 O4 -130.1(14) 5 . . 5 ?
O7 Cl2 O7 O4 -130.1(14) 5 . . 5 ?
O5' Cl2 O7 O4 -21.3(15) . . . 5 ?
O6' Cl2 O7 O4 83(3) . . . 5 ?
O4 Cl2 O7 O4 -161.1(6) . . . 5 ?
O7' Cl2 O7 O4 113(3) . . . 5 ?
O5 Cl2 O7 O4 -44.7(15) . . . 5 ?
O6 Cl2 O7 O4 74.9(11) . . . 5 ?
O5' Cl2 O7 O4 178.6(15) 5 . . 5 ?
O7' Cl2 O7 O4 -85(2) 5 . . 5 ?
O7 Cl2 O7 Cl2 -0.005(3) 5 . . 5 ?
O5' Cl2 O7 Cl2 108.8(14) . . . 5 ?
O6' Cl2 O7 Cl2 -147(3) . . . 5 ?
O4 Cl2 O7 Cl2 130.1(14) 5 . . 5 ?
O4 Cl2 O7 Cl2 -31.0(9) . . . 5 ?
O7' Cl2 O7 Cl2 -117(2) . . . 5 ?
O5 Cl2 O7 Cl2 85.4(12) . . . 5 ?
O6 Cl2 O7 Cl2 -154.9(10) . . . 5 ?
O5' Cl2 O7 Cl2 -51.2(12) 5 . . 5 ?
O7' Cl2 O7 Cl2 45.1(19) 5 . . 5 ?
Cl2 Cl2 O7 O5 72.6(11) 5 . . 5 ?
O7 Cl2 O7 O5 72.6(11) 5 . . 5 ?
O5' Cl2 O7 O5 -178.6(14) . . . 5 ?
O6' Cl2 O7 O5 -74(3) . . . 5 ?
O4 Cl2 O7 O5 -157.2(16) 5 . . 5 ?
O4 Cl2 O7 O5 41.7(12) . . . 5 ?
O7' Cl2 O7 O5 -44(2) . . . 5 ?
O5 Cl2 O7 O5 158.0(3) . . . 5 ?
O6 Cl2 O7 O5 -82.3(11) . . . 5 ?
O5' Cl2 O7 O5 21.4(11) 5 . . 5 ?
O7' Cl2 O7 O5 117.8(17) 5 . . 5 ?
Cl2 Cl2 O5' O7' -45(2) 5 . . 5 ?
O7 Cl2 O5' O7' 55(2) 5 . . 5 ?
O6' Cl2 O5' O7' 113(2) . . . 5 ?
O4 Cl2 O5' O7' -114(2) 5 . . 5 ?
O7 Cl2 O5' O7' -98(2) . . . 5 ?
O4 Cl2 O5' O7' 31(3) . . . 5 ?
O7' Cl2 O5' O7' -154.7(13) . . . 5 ?
O5 Cl2 O5' O7' 30(3) . . . 5 ?
O6 Cl2 O5' O7' 153(2) . . . 5 ?
O5' Cl2 O5' O7' -45(2) 5 . . 5 ?
O7 Cl2 O5' Cl2 100.4(13) 5 . . 5 ?
O6' Cl2 O5' Cl2 158.0(18) . . . 5 ?
O4 Cl2 O5' Cl2 -69.1(12) 5 . . 5 ?
O7 Cl2 O5' Cl2 -52.5(10) . . . 5 ?
O4 Cl2 O5' Cl2 76.1(13) . . . 5 ?
O7' Cl2 O5' Cl2 -110(3) . . . 5 ?
O5 Cl2 O5' Cl2 75(3) . . . 5 ?
O6 Cl2 O5' Cl2 -162.1(12) . . . 5 ?
O5' Cl2 O5' Cl2 0.001(7) 5 . . 5 ?
O7' Cl2 O5' Cl2 45(2) 5 . . 5 ?
O7 Cl2 O6' Cl2 -42(3) 5 . . 5 ?
O5' Cl2 O6' Cl2 -135(3) . . . 5 ?
O4 Cl2 O6' Cl2 175(4) 5 . . 5 ?
O7 Cl2 O6' Cl2 120(4) . . . 5 ?
O4 Cl2 O6' Cl2 -4(3) . . . 5 ?
O7' Cl2 O6' Cl2 94(4) . . . 5 ?
O5 Cl2 O6' Cl2 -107(3) . . . 5 ?
O6 Cl2 O6' Cl2 132(3) . . . 5 ?
O5' Cl2 O6' Cl2 36(3) 5 . . 5 ?
O7' Cl2 O6' Cl2 -72(3) 5 . . 5 ?
Cl2 Cl2 O7' O5' 37.7(17) 5 . . 5 ?
O7 Cl2 O7' O5' -65(3) 5 . . 5 ?
O5' Cl2 O7' O5' 153.8(12) . . . 5 ?
O6' Cl2 O7' O5' -112(2) . . . 5 ?
O4 Cl2 O7' O5' 120.5(17) 5 . . 5 ?
O7 Cl2 O7' O5' 83(2) . . . 5 ?
O4 Cl2 O7' O5' -30.6(18) . . . 5 ?
O5 Cl2 O7' O5' 160(4) . . . 5 ?
O6 Cl2 O7' O5' -139(2) . . . 5 ?
O7' Cl2 O7' O5' 37.7(17) 5 . . 5 ?
O7 Cl2 O7' Cl2 -102(2) 5 . . 5 ?
O5' Cl2 O7' Cl2 116(3) . . . 5 ?
O6' Cl2 O7' Cl2 -149.7(15) . . . 5 ?
O4 Cl2 O7' Cl2 82.8(7) 5 . . 5 ?
O7 Cl2 O7' Cl2 45.4(14) . . . 5 ?
O4 Cl2 O7' Cl2 -68.3(7) . . . 5 ?
O5 Cl2 O7' Cl2 122(5) . . . 5 ?
O6 Cl2 O7' Cl2 -177.1(14) . . . 5 ?
O5' Cl2 O7' Cl2 -37.7(17) 5 . . 5 ?
O7' Cl2 O7' Cl2 -0.001(3) 5 . . 5 ?
O1 Zn1 N2 C6 63.1(3) . . . . ?
O1 Zn1 N2 C6 -23.2(3) 2 . . . ?
N4 Zn1 N2 C6 -133.3(3) . . . . ?
N3 Zn1 N2 C6 157.8(3) . . . . ?
Zn1 Zn1 N2 C6 6.8(4) 2 . . . ?
O1 Zn1 N2 C10 -109.6(2) . . . . ?
O1 Zn1 N2 C10 164.1(2) 2 . . . ?
N4 Zn1 N2 C10 53.9(3) . . . . ?
N3 Zn1 N2 C10 -14.9(2) . . . . ?
Zn1 Zn1 N2 C10 -165.89(19) 2 . . . ?
O1 Zn1 N3 C13 -84.0(2) . . . . ?
O1 Zn1 N3 C13 8(4) 2 . . . ?
N2 Zn1 N3 C13 150.3(2) . . . . ?
N4 Zn1 N3 C13 26.4(2) . . . . ?
Zn1 Zn1 N3 C13 -61.3(3) 2 . . . ?
O1 Zn1 N3 C12 42.0(3) . . . . ?
O1 Zn1 N3 C12 134(4) 2 . . . ?
N2 Zn1 N3 C12 -83.7(3) . . . . ?
N4 Zn1 N3 C12 152.4(3) . . . . ?
Zn1 Zn1 N3 C12 64.7(3) 2 . . . ?
O1 Zn1 N3 C11 159.8(2) . . . . ?
O1 Zn1 N3 C11 -108(4) 2 . . . ?
N2 Zn1 N3 C11 34.2(2) . . . . ?
N4 Zn1 N3 C11 -89.8(2) . . . . ?
Zn1 Zn1 N3 C11 -177.51(16) 2 . . . ?
O1 Zn1 N4 C14 77.2(3) . . . . ?
O1 Zn1 N4 C14 161.2(3) 2 . . . ?
N2 Zn1 N4 C14 -88.6(3) . . . . ?
N3 Zn1 N4 C14 -18.3(3) . . . . ?
Zn1 Zn1 N4 C14 119.3(3) 2 . . . ?
O1 Zn1 N4 C18 -94.8(3) . . . . ?
O1 Zn1 N4 C18 -10.8(3) 2 . . . ?
N2 Zn1 N4 C18 99.4(3) . . . . ?
N3 Zn1 N4 C18 169.7(3) . . . . ?
Zn1 Zn1 N4 C18 -52.7(3) 2 . . . ?
C6 N1 C5 C4 176.3(3) . . . . ?
C3 C4 C5 N1 62.5(4) . . . . ?
C2 C4 C5 N1 -60.0(4) . . . . ?
C1 C4 C5 N1 -178.7(3) . . . . ?
C5 N1 C6 N2 -173.8(3) . . . . ?
C5 N1 C6 C7 6.2(6) . . . . ?
C10 N2 C6 N1 -179.2(3) . . . . ?
Zn1 N2 C6 N1 8.4(5) . . . . ?
C10 N2 C6 C7 0.8(5) . . . . ?
Zn1 N2 C6 C7 -171.6(3) . . . . ?
N1 C6 C7 C8 179.9(4) . . . . ?
N2 C6 C7 C8 -0.1(6) . . . . ?
C6 C7 C8 C9 0.0(6) . . . . ?
C7 C8 C9 C10 -0.5(6) . . . . ?
C6 N2 C10 C9 -1.4(5) . . . . ?
Zn1 N2 C10 C9 172.0(3) . . . . ?
C6 N2 C10 C11 177.5(3) . . . . ?
Zn1 N2 C10 C11 -9.1(4) . . . . ?
C8 C9 C10 N2 1.3(6) . . . . ?
C8 C9 C10 C11 -177.5(3) . . . . ?
C13 N3 C11 C10 -162.6(3) . . . . ?
C12 N3 C11 C10 74.4(4) . . . . ?
Zn1 N3 C11 C10 -48.6(3) . . . . ?
N2 C10 C11 N3 42.4(4) . . . . ?
C9 C10 C11 N3 -138.7(4) . . . . ?
C12 N3 C13 C14 -159.9(3) . . . . ?
C11 N3 C13 C14 78.0(4) . . . . ?
Zn1 N3 C13 C14 -30.8(4) . . . . ?
C18 N4 C14 C15 2.0(6) . . . . ?
Zn1 N4 C14 C15 -170.5(3) . . . . ?
C18 N4 C14 C13 178.7(4) . . . . ?
Zn1 N4 C14 C13 6.2(4) . . . . ?
N3 C13 C14 N4 17.9(5) . . . . ?
N3 C13 C14 C15 -165.4(4) . . . . ?
N4 C14 C15 C16 -1.2(7) . . . . ?
C13 C14 C15 C16 -177.8(4) . . . . ?
C14 C15 C16 C17 -0.6(8) . . . . ?
C15 C16 C17 C18 1.5(9) . . . . ?
C14 N4 C18 C17 -1.0(7) . . . . ?
Zn1 N4 C18 C17 170.8(4) . . . . ?
C16 C17 C18 N4 -0.7(8) . . . . ?
N5 C19 C20' N5' -45(11) . . . . ?
C20 C19 C20' N5' 109(11) . . . . ?
